data_1536592
loop_
_publ_author_name
'Dzhurinskii, B.F.'
'Tananaev, I.V.'
'Prozorovskii, A.I.'
'Tselebrovskaya, E.G.'

_publ_section_title
;
 Lanthanoid germanophosphates
;
_journal_name_full 'Izvestiya Akademii Nauk SSSR, Neorganicheskie Materialy'
_journal_page_first 334
_journal_page_last 339
_journal_volume 27
_journal_year 1991
_chemical_formula_sum 'Ge O9 P Pr3'
_chemical_name_systematic 'Pr3 (Ge O4) (P O4) O'
_space_group_IT_number 14
_symmetry_space_group_name_Hall '-P 2yn'
_symmetry_space_group_name_H-M 'P 1 21/n 1'
_cell_angle_alpha 90
_cell_angle_beta 107.58
_cell_angle_gamma 90
_cell_formula_units_Z 4
_cell_length_a 7.021
_cell_length_b 12.49
_cell_length_c 9.219
_cell_volume 770.678
_citation_journal_id_ASTM IVNMAW
_cod_data_source_file Dzhurinskii_IVNMAW_1991_1100.cif
_cod_data_source_block Ge1O9P1Pr3
_cod_original_cell_volume 770.6782
_cod_original_sg_symbol_Hall '-P 2ybc (x-z,y,z)'
_cod_original_formula_sum 'Ge1 O9 P1 Pr3'
_cod_database_code 1536592

loop_
_symmetry_equiv_pos_as_xyz
x,y,z
-x+1/2,y+1/2,-z+1/2
-x,-y,-z
x-1/2,-y-1/2,z-1/2

loop_
_atom_site_label
_atom_site_type_symbol
_atom_site_fract_x
_atom_site_fract_y
_atom_site_fract_z
_atom_site_occupancy
_atom_site_U_iso_or_equiv
O2 O-2 -0.095 0.2525 0.154 1 0.0
O6 O-2 0.171 0.1707 -0.137 1 0.0
O7 O-2 0.489 0.078 0.122 1 0.0
Pr1 Pr+3 0.1682 0.13425 0.13242 1 0.0
Pr2 Pr+3 0.24 0.37204 -0.1454 1 0.0
O4 O-2 -0.016 0.0241 0.276 1 0.0
O8 O-2 -0.145 0.0751 -0.089 1 0.0
P1 P+5 0.301 0.165 -0.4763 1 0.0
O5 O-2 0.397 0.1613 0.392 1 0.0
Pr3 Pr+3 0.5114 0.11134 -0.1235 1 0.0
O3 O-2 0.58 0.2978 -0.044 1 0.0
Ge1 Ge+4 0.0407 -0.1039 0.2344 1 0.0
O9 O-2 0.297 0.3264 0.125 1 0.0
O1 O-2 0.329 0.0561 -0.389 1 0.0
